data_7114717
loop_
_publ_author_name
'Kumar, V. S. Senthil'
'Nangia, Ashwini'

_publ_section_title
;
 Inclusion adducts of
 4,4-bis(4\^a&#x20AC;&#x2122;-biphenylyl)cyclohexa-2,5-dienone: a clay
 mimic organic host
;
_journal_issue 22
_journal_name_full 'Chemical Communications'
_journal_page_first 2392
_journal_paper_doi 10.1039/b106598j
_journal_year 2001
_chemical_formula_moiety '(C30 H22 O) (C6 H14)0.5'
_chemical_formula_sum 'C33 H29 O'
_chemical_formula_weight 441.56
_chemical_melting_point 401.15
_chemical_name_common 4,4-bis(4'-biphenyl)-2,5-cyclohexadienone
_space_group_IT_number 15
_symmetry_cell_setting monoclinic
_symmetry_space_group_name_Hall '-C 2yc'
_symmetry_space_group_name_H-M 'C 1 2/c 1'
_atom_sites_solution_hydrogens geom
_atom_sites_solution_primary direct
_atom_sites_solution_secondary difmap
_audit_creation_method SHELXL-97
_cell_angle_alpha 90.00
_cell_angle_beta 98.27(3)
_cell_angle_gamma 90.00
_cell_formula_units_Z 8
_cell_length_a 25.052(5)
_cell_length_b 20.185(4)
_cell_length_c 9.7224(19)
_cell_measurement_temperature 168(2)
_cell_volume 4865.2(17)
_computing_structure_refinement 'SHELXL-97 (Sheldrick, 1997)'
_computing_structure_solution 'SHELXS-97 (Sheldrick, 1990)'
_diffrn_ambient_temperature 168(2)
_diffrn_measured_fraction_theta_full 0.946
_diffrn_measured_fraction_theta_max 0.946
_diffrn_radiation_monochromator graphite
_diffrn_radiation_source 'fine-focus sealed tube'
_diffrn_radiation_type MoK\a
_diffrn_radiation_wavelength 0.71073
_diffrn_reflns_av_R_equivalents 0.0472
_diffrn_reflns_av_sigmaI/netI 0.1043
_diffrn_reflns_limit_h_max 31
_diffrn_reflns_limit_h_min -30
_diffrn_reflns_limit_k_max 24
_diffrn_reflns_limit_k_min -25
_diffrn_reflns_limit_l_max 12
_diffrn_reflns_limit_l_min -4
_diffrn_reflns_number 16694
_diffrn_reflns_theta_full 26.41
_diffrn_reflns_theta_max 26.41
_diffrn_reflns_theta_min 2.93
_exptl_absorpt_coefficient_mu 0.071
_exptl_crystal_density_diffrn 1.206
_exptl_crystal_density_method 'not measured'
_exptl_crystal_F_000 1880
_refine_diff_density_max 0.344
_refine_diff_density_min -0.295
_refine_diff_density_rms 0.066
_refine_ls_extinction_method none
_refine_ls_goodness_of_fit_ref 0.890
_refine_ls_hydrogen_treatment mixed
_refine_ls_matrix_type full
_refine_ls_number_parameters 317
_refine_ls_number_reflns 4736
_refine_ls_number_restraints 0
_refine_ls_restrained_S_all 0.890
_refine_ls_R_factor_all 0.1208
_refine_ls_R_factor_gt 0.0675
_refine_ls_shift/su_max 0.005
_refine_ls_shift/su_mean 0.000
_refine_ls_structure_factor_coef Fsqd
_refine_ls_weighting_details 'calc w=1/[\s^2^(Fo^2^)+(0.1057P)^2^+0.0000P] where P=(Fo^2^+2Fc^2^)/3'
_refine_ls_weighting_scheme calc
_refine_ls_wR_factor_gt 0.1716
_refine_ls_wR_factor_ref 0.1825
_reflns_number_gt 2282
_reflns_number_total 4736
_reflns_threshold_expression >2sigma(I)
_cod_data_source_file b106598j.txt
_cod_data_source_block hexane
_cod_depositor_comments
;
The following automatic conversions were performed:

'_chemical_melting_point' value '128 C' was changed to '401.15' - it
was converted from degrees Celsius(C) to
Kelvins(K).

'_symmetry_cell_setting' value 'Monoclinic' changed to
'monoclinic' according to
/usr/data/users/saulius/automatic-downloads/retrospective/RSC/lib/dictionaries/cif_core.dic
dictionary named 'cif_core.dic' version 2.4.2 from 2011-04-26.

Automatic conversion script
Id: cif_fix_values 2281 2013-09-26 08:29:07Z andrius 

The following automatic conversions were performed:

data name '_atom_site_symmetry_multiplicit' was replaced with
'_atom_site_symmetry_multiplicity' as specified in the replacement
file 'data/replacement-values/replacement_tags.lst'.

Automatic conversion script
Id: cif_correct_tags 9268 2022-04-12 08:56:07Z antanas 
;
_cod_original_cell_volume 4865.4(17)
_cod_original_sg_symbol_H-M C2/c
_cod_database_code 7114717

loop_
_symmetry_equiv_pos_as_xyz
'x, y, z'
'-x, y, -z+1/2'
'x+1/2, y+1/2, z'
'-x+1/2, y+1/2, -z+1/2'
'-x, -y, -z'
'x, -y, z-1/2'
'-x+1/2, -y+1/2, -z'
'x+1/2, -y+1/2, z-1/2'

loop_
_atom_site_label
_atom_site_type_symbol
_atom_site_fract_x
_atom_site_fract_y
_atom_site_fract_z
_atom_site_U_iso_or_equiv
_atom_site_adp_type
_atom_site_occupancy
_atom_site_symmetry_multiplicity
_atom_site_calc_flag
_atom_site_refinement_flags
_atom_site_disorder_group
C22 C 0.39010(12) 0.21394(14) 0.4171(3) 0.0312(7) Uani 1 1 d . .
C19 C 0.49312(12) 0.27418(14) 0.4850(3) 0.0285(7) Uani 1 1 d . .
O1 O 0.56647(9) 0.51431(12) 0.4852(2) 0.0589(7) Uani 1 1 d . .
C20 C 0.44588(12) 0.30895(14) 0.4964(3) 0.0311(7) Uani 1 1 d . .
H20A H 0.4480 0.3528 0.5258 0.037 Uiso 1 1 calc R .
C25 C 0.33632(12) 0.18166(15) 0.3805(3) 0.0319(7) Uani 1 1 d . .
C4 C 0.54872(11) 0.30851(14) 0.5117(3) 0.0305(7) Uani 1 1 d . .
C5 C 0.55359(11) 0.34582(16) 0.3796(3) 0.0346(7) Uani 1 1 d . .
H5A H 0.5540 0.3212 0.2989 0.042 Uiso 1 1 calc R .
C7 C 0.59465(12) 0.25894(14) 0.5477(3) 0.0303(7) Uani 1 1 d . .
C27 C 0.23959(13) 0.18843(17) 0.3167(3) 0.0453(8) Uani 1 1 d . .
H27A H 0.2086 0.2142 0.2987 0.054 Uiso 1 1 calc R .
C9 C 0.63763(12) 0.17341(15) 0.6994(3) 0.0362(8) Uani 1 1 d . .
H9A H 0.6370 0.1461 0.7761 0.043 Uiso 1 1 calc R .
C23 C 0.43768(13) 0.18058(16) 0.4020(3) 0.0420(8) Uani 1 1 d . .
H23A H 0.4356 0.1375 0.3678 0.050 Uiso 1 1 calc R .
C13 C 0.72811(12) 0.12540(14) 0.6687(3) 0.0328(7) Uani 1 1 d . .
C18 C 0.75905(12) 0.10083(15) 0.5718(3) 0.0373(8) Uani 1 1 d . .
H18A H 0.7489 0.1098 0.4779 0.045 Uiso 1 1 calc R .
C21 C 0.39607(12) 0.27935(15) 0.4647(3) 0.0326(7) Uani 1 1 d . .
H21A H 0.3654 0.3036 0.4754 0.039 Uiso 1 1 calc R .
C26 C 0.28905(13) 0.21846(16) 0.3532(3) 0.0391(8) Uani 1 1 d . .
H26A H 0.2908 0.2644 0.3597 0.047 Uiso 1 1 calc R .
C3 C 0.55133(11) 0.35598(16) 0.6329(3) 0.0346(7) Uani 1 1 d . .
H3A H 0.5490 0.3380 0.7199 0.042 Uiso 1 1 calc R .
C11 C 0.68004(12) 0.21103(15) 0.5101(3) 0.0361(8) Uani 1 1 d . .
H11A H 0.7080 0.2091 0.4568 0.043 Uiso 1 1 calc R .
C10 C 0.68133(11) 0.16958(14) 0.6249(3) 0.0309(7) Uani 1 1 d . .
C6 C 0.55735(12) 0.41146(16) 0.3704(3) 0.0382(8) Uani 1 1 d . .
H6A H 0.5582 0.4308 0.2839 0.046 Uiso 1 1 calc R .
C2 C 0.55672(11) 0.42098(16) 0.6250(3) 0.0382(8) Uani 1 1 d . .
H2A H 0.5584 0.4463 0.7054 0.046 Uiso 1 1 calc R .
C8 C 0.59579(12) 0.21646(14) 0.6620(3) 0.0350(7) Uani 1 1 d . .
H8A H 0.5674 0.2175 0.7139 0.042 Uiso 1 1 calc R .
C24 C 0.48789(13) 0.20942(15) 0.4363(3) 0.0409(8) Uani 1 1 d . .
H24A H 0.5187 0.1851 0.4267 0.049 Uiso 1 1 calc R .
C12 C 0.63817(12) 0.25498(15) 0.4736(3) 0.0330(7) Uani 1 1 d . .
H12A H 0.6390 0.2827 0.3975 0.040 Uiso 1 1 calc R .
C30 C 0.33120(13) 0.11291(16) 0.3716(3) 0.0413(8) Uani 1 1 d . .
H30A H 0.3619 0.0868 0.3910 0.050 Uiso 1 1 calc R .
C28 C 0.23585(14) 0.11986(17) 0.3068(3) 0.0422(8) Uani 1 1 d . .
H28A H 0.2026 0.0996 0.2814 0.051 Uiso 1 1 calc R .
C17 C 0.80471(13) 0.06323(15) 0.6138(3) 0.0431(8) Uani 1 1 d . .
H17A H 0.8247 0.0467 0.5479 0.052 Uiso 1 1 calc R .
C1 C 0.56010(12) 0.45367(17) 0.4930(3) 0.0428(8) Uani 1 1 d . .
C15 C 0.79043(13) 0.07330(16) 0.8495(3) 0.0438(8) Uani 1 1 d . .
H15A H 0.8007 0.0637 0.9432 0.053 Uiso 1 1 calc R .
C14 C 0.74470(13) 0.11064(15) 0.8089(3) 0.0386(8) Uani 1 1 d . .
H14A H 0.7247 0.1262 0.8757 0.046 Uiso 1 1 calc R .
C29 C 0.28181(14) 0.08250(17) 0.3348(3) 0.0465(9) Uani 1 1 d . .
H29A H 0.2797 0.0366 0.3291 0.056 Uiso 1 1 calc R .
C16 C 0.82087(13) 0.05016(16) 0.7535(3) 0.0452(8) Uani 1 1 d . .
H16A H 0.8521 0.0259 0.7818 0.054 Uiso 1 1 calc R .
C32 C 0.5746(3) 0.0105(3) 0.8331(6) 0.141(3) Uani 1 1 d . .
C33 C 0.5232(5) 0.0457(8) 0.7899(11) 0.167(6) Uani 0.55 1 d P 1
H33A H 0.5115 0.0524 0.8797 0.251 Uiso 0.55 1 calc PR 1
H33B H 0.5368 0.0886 0.7667 0.251 Uiso 0.55 1 calc PR 1
C34 C 0.5114(4) -0.0176(6) 0.7913(10) 0.078(3) Uani 0.45 1 d P 2
H34A H 0.5133 -0.0637 0.8197 0.117 Uiso 0.45 1 calc PR 2
H34B H 0.4912 0.0047 0.8557 0.117 Uiso 0.45 1 calc PR 2
C31 C 0.5970(2) -0.0431(3) 0.9194(5) 0.122(2) Uani 1 1 d . 2
H31D H 0.6342 -0.0340 0.9526 0.183 Uiso 1 1 calc R 2
H31E H 0.5942 -0.0834 0.8665 0.183 Uiso 1 1 calc R 2
H31F H 0.5775 -0.0477 0.9970 0.183 Uiso 1 1 calc R 2

loop_
_atom_site_aniso_label
_atom_site_aniso_U_11
_atom_site_aniso_U_22
_atom_site_aniso_U_33
_atom_site_aniso_U_23
_atom_site_aniso_U_13
_atom_site_aniso_U_12
C22 0.0345(19) 0.0325(18) 0.0276(14) -0.0002(12) 0.0071(12) -0.0003(15)
C19 0.0338(18) 0.0273(17) 0.0255(13) 0.0007(12) 0.0075(12) 0.0005(14)
O1 0.0500(16) 0.0370(15) 0.0866(17) 0.0029(12) -0.0004(12) -0.0066(12)
C20 0.0374(19) 0.0292(17) 0.0270(14) -0.0029(12) 0.0057(12) -0.0042(16)
C25 0.0376(19) 0.0336(18) 0.0253(14) 0.0010(12) 0.0070(12) -0.0013(16)
C4 0.0319(18) 0.0317(17) 0.0280(14) -0.0011(12) 0.0047(12) 0.0024(15)
C5 0.0257(17) 0.048(2) 0.0293(14) 0.0029(13) 0.0024(12) -0.0023(15)
C7 0.0324(18) 0.0323(17) 0.0263(13) -0.0012(12) 0.0044(12) -0.0035(14)
C27 0.038(2) 0.056(2) 0.0412(17) 0.0084(16) 0.0033(14) 0.0003(19)
C9 0.041(2) 0.0359(18) 0.0330(15) 0.0047(13) 0.0097(13) -0.0001(16)
C23 0.042(2) 0.0325(19) 0.0517(19) -0.0132(15) 0.0068(15) -0.0013(17)
C13 0.0354(18) 0.0280(17) 0.0355(15) -0.0037(13) 0.0072(13) -0.0080(15)
C18 0.0381(19) 0.0412(19) 0.0327(15) -0.0037(13) 0.0059(13) -0.0036(17)
C21 0.0324(19) 0.0346(18) 0.0314(14) 0.0014(13) 0.0066(12) 0.0033(15)
C26 0.040(2) 0.0371(19) 0.0396(16) 0.0036(14) 0.0054(14) 0.0003(17)
C3 0.0299(18) 0.043(2) 0.0312(14) -0.0033(13) 0.0045(12) -0.0002(16)
C11 0.0364(19) 0.045(2) 0.0276(14) -0.0019(13) 0.0075(13) 0.0015(17)
C10 0.0325(18) 0.0341(18) 0.0255(14) -0.0043(12) 0.0024(12) -0.0028(15)
C6 0.0307(19) 0.040(2) 0.0434(17) 0.0124(14) 0.0027(13) -0.0023(15)
C2 0.0296(19) 0.037(2) 0.0474(17) -0.0110(15) 0.0023(14) -0.0010(16)
C8 0.0341(18) 0.0384(19) 0.0347(15) 0.0005(13) 0.0127(13) 0.0003(16)
C24 0.036(2) 0.037(2) 0.0494(18) -0.0080(14) 0.0043(14) 0.0039(17)
C12 0.0352(19) 0.0374(18) 0.0260(13) 0.0036(13) 0.0037(12) -0.0015(16)
C30 0.037(2) 0.039(2) 0.0491(18) -0.0020(14) 0.0076(14) -0.0034(17)
C28 0.046(2) 0.049(2) 0.0302(15) 0.0008(14) 0.0033(13) -0.0165(18)
C17 0.034(2) 0.038(2) 0.059(2) -0.0067(16) 0.0153(15) -0.0022(17)
C1 0.0287(19) 0.035(2) 0.062(2) 0.0023(16) -0.0014(15) -0.0016(16)
C15 0.047(2) 0.041(2) 0.0423(17) 0.0030(15) 0.0017(15) 0.0005(18)
C14 0.047(2) 0.0327(18) 0.0362(15) -0.0006(13) 0.0076(14) 0.0073(17)
C29 0.047(2) 0.042(2) 0.0509(19) -0.0031(15) 0.0091(16) -0.0063(19)
C16 0.034(2) 0.039(2) 0.061(2) 0.0009(16) 0.0036(16) -0.0025(17)
C32 0.189(7) 0.124(5) 0.096(4) 0.021(4) -0.022(4) 0.032(5)
C33 0.138(13) 0.279(18) 0.083(8) 0.021(10) 0.011(7) -0.102(13)
C34 0.059(9) 0.101(8) 0.073(9) -0.003(6) 0.007(6) 0.002(7)
C31 0.159(6) 0.108(5) 0.100(4) -0.008(3) 0.018(4) -0.006(4)

loop_
_atom_type_symbol
_atom_type_description
_atom_type_scat_dispersion_real
_atom_type_scat_dispersion_imag
_atom_type_scat_source
C C 0.0033 0.0016 'International Tables Vol C Tables 4.2.6.8 and 6.1.1.4'
H H 0.0000 0.0000 'International Tables Vol C Tables 4.2.6.8 and 6.1.1.4'
O O 0.0106 0.0060 'International Tables Vol C Tables 4.2.6.8 and 6.1.1.4'

loop_
_geom_angle_atom_site_label_1
_geom_angle_atom_site_label_2
_geom_angle_atom_site_label_3
_geom_angle
_geom_angle_site_symmetry_1
C23 C22 C21 116.0(3) .
C23 C22 C25 121.3(3) .
C21 C22 C25 122.7(3) .
C24 C19 C20 117.5(3) .
C24 C19 C4 121.2(3) .
C20 C19 C4 121.1(2) .
C21 C20 C19 121.1(3) .
C26 C25 C30 116.8(3) .
C26 C25 C22 121.8(3) .
C30 C25 C22 121.4(3) .
C5 C4 C3 110.3(2) .
C5 C4 C7 111.8(2) .
C3 C4 C7 106.8(2) .
C5 C4 C19 105.2(2) .
C3 C4 C19 110.6(2) .
C7 C4 C19 112.1(2) .
C6 C5 C4 124.7(3) .
C12 C7 C8 116.6(3) .
C12 C7 C4 122.6(2) .
C8 C7 C4 120.8(2) .
C26 C27 C28 120.3(3) .
C8 C9 C10 121.6(3) .
C24 C23 C22 122.2(3) .
C18 C13 C14 117.8(3) .
C18 C13 C10 120.8(2) .
C14 C13 C10 121.2(3) .
C17 C18 C13 120.8(3) .
C20 C21 C22 122.2(3) .
C27 C26 C25 121.5(3) .
C2 C3 C4 125.2(3) .
C12 C11 C10 121.4(3) .
C11 C10 C9 116.9(3) .
C11 C10 C13 121.1(3) .
C9 C10 C13 121.9(2) .
C5 C6 C1 121.4(3) .
C3 C2 C1 121.3(3) .
C9 C8 C7 121.8(3) .
C23 C24 C19 121.1(3) .
C11 C12 C7 121.8(3) .
C29 C30 C25 121.9(3) .
C29 C28 C27 119.2(3) .
C18 C17 C16 120.4(3) .
O1 C1 C2 121.7(3) .
O1 C1 C6 121.3(3) .
C2 C1 C6 117.0(3) .
C16 C15 C14 120.8(3) .
C15 C14 C13 120.9(3) .
C28 C29 C30 120.2(3) .
C15 C16 C17 119.4(3) .
C31 C32 C33 141.4(8) .
C31 C32 C34 99.4(7) .
C33 C32 C34 48.7(6) .
C33 C33 C32 146.8(10) 2_656
C34 C34 C32 131.4(18) 2_656

loop_
_geom_bond_atom_site_label_1
_geom_bond_atom_site_label_2
_geom_bond_distance
_geom_bond_site_symmetry_2
C22 C23 1.395(4) .
C22 C21 1.400(4) .
C22 C25 1.493(4) .
C19 C24 1.390(4) .
C19 C20 1.394(4) .
C19 C4 1.544(4) .
O1 C1 1.238(4) .
C20 C21 1.378(4) .
C25 C26 1.391(4) .
C25 C30 1.395(4) .
C4 C5 1.508(4) .
C4 C3 1.513(4) .
C4 C7 1.527(4) .
C5 C6 1.332(4) .
C7 C12 1.393(4) .
C7 C8 1.401(4) .
C27 C26 1.379(4) .
C27 C28 1.390(4) .
C9 C8 1.370(4) .
C9 C10 1.399(4) .
C23 C24 1.383(4) .
C13 C18 1.394(4) .
C13 C14 1.399(4) .
C13 C10 1.486(4) .
C18 C17 1.385(4) .
C3 C2 1.322(4) .
C11 C12 1.381(4) .
C11 C10 1.392(4) .
C6 C1 1.459(4) .
C2 C1 1.457(4) .
C30 C29 1.382(4) .
C28 C29 1.371(4) .
C17 C16 1.385(4) .
C15 C16 1.370(4) .
C15 C14 1.381(4) .
C32 C31 1.432(7) .
C32 C33 1.477(14) .
C32 C34 1.675(13) .
C33 C33 1.30(2) 2_656
C34 C34 0.916(16) 2_656
